data_9017186
loop_
_publ_author_name
'Antao, S. M.'

_publ_section_title
;
 Is near-endmember birefringent grossular non-cubic?
 New evidence from synchrotron diffraction
 Note: sample 4, Afghanistan single-phase
;
_journal_name_full 'The Canadian Mineralogist'
_journal_page_first 771
_journal_page_last 784
_journal_volume 51
_journal_year 2013
_chemical_compound_source 'Laghman, Afghanistan'
_chemical_formula_sum 'Al1.877 Ca2.964 Fe0.116 Mg0.012 Mn0.012 O12 Si2.973 Ti0.008'
_chemical_name_mineral Grossular
_space_group_IT_number 230
_space_group_name_Hall '-I 4bd 2c 3'
_space_group_name_H-M_alt 'I a -3 d'
_symmetry_space_group_name_H-M 'I a -3 d'
_cell_angle_alpha 90
_cell_angle_beta 90
_cell_angle_gamma 90
_cell_length_a 11.85584
_cell_length_b 11.85584
_cell_length_c 11.85584
_cell_formula_units_Z 8
_cell_volume 1666.468
_database_code_amcsd 0020179
_exptl_crystal_density_diffrn 3.609
_cod_data_source_file inputs/fixed/downloads/07/07398.cif
_cod_data_source_block 07398
_cod_original_formula_sum 'Ca2.964 Mn.012 Fe.116 Mg.012 Al1.877 Ti.008 Si2.973 O12'
_cod_database_code 9017186

loop_
_space_group_symop_operation_xyz
x,y,z
1/2+x,1/2+y,1/2+z
z,1/2-x,1/2+y
1/2+z,-x,+y
-y,1/2+z,1/2-x
1/2-y,+z,-x
x,1/2-y,1/2+z
1/2+x,-y,+z
-z,1/2+x,1/2-y
1/2-z,+x,-y
y,1/2-z,1/2+x
1/2+y,-z,+x
-x,1/2+y,1/2-z
1/2-x,+y,-z
3/4+x,1/4-z,3/4-y
1/4+x,3/4-z,1/4-y
3/4-z,1/4+y,3/4+x
1/4-z,3/4+y,1/4+x
3/4+y,1/4-x,3/4-z
1/4+y,3/4-x,1/4-z
3/4-x,1/4+z,3/4+y
1/4-x,3/4+z,1/4+y
3/4+z,1/4-y,3/4-x
1/4+z,3/4-y,1/4-x
3/4-y,1/4+x,3/4+z
1/4-y,3/4+x,1/4+z
1/4+x,1/4+z,1/4+y
3/4+x,3/4+z,3/4+y
1/4-z,1/4-y,1/4-x
3/4-z,3/4-y,3/4-x
1/4+y,1/4+x,1/4+z
3/4+y,3/4+x,3/4+z
1/4-x,1/4-z,1/4-y
3/4-x,3/4-z,3/4-y
1/4+z,1/4+y,1/4+x
3/4+z,3/4+y,3/4+x
1/4-y,1/4-x,1/4-z
3/4-y,3/4-x,3/4-z
1/2+z,x,1/2-y
+z,1/2+x,-y
1/2-y,-z,1/2+x
-y,1/2-z,+x
1/2+x,y,1/2-z
+x,1/2+y,-z
1/2-z,-x,1/2+y
-z,1/2-x,+y
1/2+y,z,1/2-x
+y,1/2+z,-x
1/2-x,-y,1/2+z
-x,1/2-y,+z
1/2-z,1/2+x,y
-z,+x,1/2+y
1/2+y,1/2-z,-x
+y,-z,1/2-x
1/2-x,1/2+y,z
-x,+y,1/2+z
1/2+z,1/2-x,-y
+z,-x,1/2-y
1/2-y,1/2+z,x
-y,+z,1/2+x
1/2+x,1/2-y,-z
+x,-y,1/2-z
3/4-x,3/4+z,1/4-y
1/4-x,1/4+z,3/4-y
3/4+z,3/4-y,1/4+x
1/4+z,1/4-y,3/4+x
3/4-y,3/4+x,1/4-z
1/4-y,1/4+x,3/4-z
3/4+x,3/4-z,1/4+y
1/4+x,1/4-z,3/4+y
3/4-z,3/4+y,1/4-x
1/4-z,1/4+y,3/4-x
3/4+y,3/4-x,1/4+z
1/4+y,1/4-x,3/4+z
1/4-x,3/4-z,3/4+y
3/4-x,1/4-z,1/4+y
1/4+z,3/4+y,3/4-x
3/4+z,1/4+y,1/4-x
1/4-y,3/4-x,3/4+z
3/4-y,1/4-x,1/4+z
1/4+x,3/4+z,3/4-y
3/4+x,1/4+z,1/4-y
1/4-z,3/4-y,3/4+x
3/4-z,1/4-y,1/4+x
1/4+y,3/4+x,3/4-z
3/4+y,1/4+x,1/4-z
-z,-x,-y
1/2-z,1/2-x,1/2-y
y,z,x
1/2+y,1/2+z,1/2+x
-x,-y,-z
1/2-x,1/2-y,1/2-z
z,x,y
1/2+z,1/2+x,1/2+y
-y,-z,-x
1/2-y,1/2-z,1/2-x

loop_
_atom_site_label
_atom_site_fract_x
_atom_site_fract_y
_atom_site_fract_z
_atom_site_occupancy
_atom_site_U_iso_or_equiv
CaX 0.00000 0.25000 0.12500 0.98800 0.00507
MnX 0.00000 0.25000 0.12500 0.00400 0.00507
FeX 0.00000 0.25000 0.12500 0.00400 0.00507
MgX 0.00000 0.25000 0.12500 0.00400 0.00507
AlY 0.00000 0.00000 0.00000 0.92500 0.00347
FeY 0.00000 0.00000 0.00000 0.05200 0.00347
TiY 0.00000 0.00000 0.00000 0.00400 0.00347
SiZ 0.37500 0.00000 0.25000 0.99100 0.00291
AlZ 0.37500 0.00000 0.25000 0.00900 0.00291
O 0.03846 0.04569 0.65137 1.00000 0.00810

loop_
_cod_related_entry_id
_cod_related_entry_database
_cod_related_entry_code
1 AMCSD 0020179
